data_2228804
loop_
_publ_author_name
'Benharref, Ahmed'
'Mazoir, Noureddine'
'Lassaba, Essediya'
'Daran, Jean-Claude'
'Berraho, Moha'

_publ_section_title
;
 2-Acetyl-3,5,5,9-tetramethyl-6,7,8,9-tetrahydro-5<i>H</i>-benzocyclohepten-7-one
;
_journal_coeditor_code LH5174
_journal_issue 1
_journal_name_full 'Acta Crystallographica Section E'
_journal_page_first o58
_journal_paper_doi 10.1107/S1600536810050610
_journal_volume 67
_journal_year 2011
_chemical_formula_iupac 'C17 H22 O2'
_chemical_formula_moiety 'C17 H22 O2'
_chemical_formula_sum 'C17 H22 O2'
_chemical_formula_weight 258.35
_chemical_name_systematic
;
2-acetyl-3,5,5,9-tetramethyl-6,7,8,9-tetrahydro-5<i>H</i>-benzocyclohepten-7-one
;
_space_group_IT_number 14
_symmetry_cell_setting monoclinic
_symmetry_space_group_name_Hall '-P 2yn'
_symmetry_space_group_name_H-M 'P 1 21/n 1'
_atom_sites_solution_hydrogens geom
_atom_sites_solution_primary direct
_atom_sites_solution_secondary difmap
_audit_creation_method SHELXL-97
_cell_angle_alpha 90.00
_cell_angle_beta 99.616(7)
_cell_angle_gamma 90.00
_cell_formula_units_Z 4
_cell_length_a 7.7996(6)
_cell_length_b 18.3702(10)
_cell_length_c 9.9357(6)
_cell_measurement_reflns_used 2855
_cell_measurement_temperature 180(2)
_cell_measurement_theta_max 29.3
_cell_measurement_theta_min 3.5
_cell_volume 1403.59(16)
_computing_cell_refinement 'CrysAlis PRO (Oxford Diffraction, 2010)'
_computing_data_collection 'CrysAlis PRO (Oxford Diffraction, 2010)'
_computing_data_reduction 'CrysAlis PRO (Oxford Diffraction, 2010)'
_computing_molecular_graphics 'ORTEP-3 for Windows (Farrugia, 1997)'
_computing_publication_material 'WinGX (Farrugia, 1999)'
_computing_structure_refinement 'SHELXL97 (Sheldrick, 2008)'
_computing_structure_solution 'SHELXS97 (Sheldrick, 2008)'
_diffrn_ambient_temperature 180(2)
_diffrn_detector_area_resol_mean 16.1978
_diffrn_measured_fraction_theta_full 0.998
_diffrn_measured_fraction_theta_max 0.998
_diffrn_measurement_device_type 'Oxford Diffraction Xcalibur Eos Gemini ultra'
_diffrn_measurement_method '\f and \w scans'
_diffrn_radiation_monochromator graphite
_diffrn_radiation_source 'fine-focus sealed tube'
_diffrn_radiation_type MoK\a
_diffrn_radiation_wavelength 0.71073
_diffrn_reflns_av_R_equivalents 0.0535
_diffrn_reflns_av_sigmaI/netI 0.0332
_diffrn_reflns_limit_h_max 9
_diffrn_reflns_limit_h_min -9
_diffrn_reflns_limit_k_max 22
_diffrn_reflns_limit_k_min -22
_diffrn_reflns_limit_l_max 13
_diffrn_reflns_limit_l_min -12
_diffrn_reflns_number 14554
_diffrn_reflns_theta_full 26.37
_diffrn_reflns_theta_max 26.37
_diffrn_reflns_theta_min 3.46
_exptl_absorpt_coefficient_mu 0.078
_exptl_absorpt_correction_type none
_exptl_crystal_colour colourless
_exptl_crystal_density_diffrn 1.223
_exptl_crystal_density_method 'not measured'
_exptl_crystal_description needle
_exptl_crystal_F_000 560
_exptl_crystal_size_max 0.6
_exptl_crystal_size_mid 0.25
_exptl_crystal_size_min 0.10
_refine_diff_density_max 0.606
_refine_diff_density_min -0.287
_refine_ls_extinction_method none
_refine_ls_goodness_of_fit_ref 1.077
_refine_ls_hydrogen_treatment constr
_refine_ls_matrix_type full
_refine_ls_number_parameters 177
_refine_ls_number_reflns 2855
_refine_ls_number_restraints 0
_refine_ls_restrained_S_all 1.077
_refine_ls_R_factor_all 0.0674
_refine_ls_R_factor_gt 0.0519
_refine_ls_shift/su_max 0.000
_refine_ls_shift/su_mean 0.000
_refine_ls_structure_factor_coef Fsqd
_refine_ls_weighting_details 'calc w=1/[\s^2^(Fo^2^)+(0.0729P)^2^+0.4506P] where P=(Fo^2^+2Fc^2^)/3'
_refine_ls_weighting_scheme calc
_refine_ls_wR_factor_gt 0.1396
_refine_ls_wR_factor_ref 0.1452
_reflns_number_gt 2196
_reflns_number_total 2855
_reflns_threshold_expression I>2\s(I)
_cod_data_source_file lh5174.cif
_cod_data_source_block I
_cod_original_sg_symbol_H-M 'P 21/n'
_cod_database_code 2228804
_cod_database_fobs_code 2228804

loop_
_symmetry_equiv_pos_as_xyz
'x, y, z'
'-x+1/2, y+1/2, -z+1/2'
'-x, -y, -z'
'x-1/2, -y-1/2, z-1/2'

loop_
_atom_site_type_symbol
_atom_site_label
_atom_site_fract_x
_atom_site_fract_y
_atom_site_fract_z
_atom_site_U_iso_or_equiv
_atom_site_adp_type
_atom_site_calc_flag
_atom_site_refinement_flags
_atom_site_occupancy
_atom_site_disorder_assembly
_atom_site_disorder_group
C C1 0.3403(2) 0.13187(7) 0.19877(15) 0.0192(3) Uani d . 1 . .
C C3 0.3247(2) 0.09640(8) -0.04316(15) 0.0205(3) Uani d . 1 . .
C C4 0.2676(2) 0.02663(8) -0.01250(15) 0.0204(3) Uani d . 1 . .
C C5 0.2523(2) 0.01136(8) 0.12259(16) 0.0230(3) Uani d . 1 . .
H H5 0.2154 -0.0350 0.1424 0.028 Uiso calc R 1 . .
C C6 0.2887(2) 0.06101(8) 0.23016(15) 0.0217(3) Uani d . 1 . .
C C2 0.3584(2) 0.14604(8) 0.06319(15) 0.0207(3) Uani d . 1 . .
H H2 0.3958 0.1922 0.0430 0.025 Uiso calc R 1 . .
C C13 0.2253(2) -0.03137(9) -0.11877(16) 0.0261(4) Uani d . 1 . .
C C14 0.1717(2) -0.10595(9) -0.07708(18) 0.0298(4) Uani d . 1 . .
H H14C 0.1449 -0.1363 -0.1565 0.045 Uiso calc R 1 . .
H H14B 0.0710 -0.1017 -0.0338 0.045 Uiso calc R 1 . .
H H14A 0.2653 -0.1273 -0.0145 0.045 Uiso calc R 1 . .
C C10 0.3481(2) 0.18511(9) 0.44504(16) 0.0279(4) Uani d . 1 . .
H H10A 0.4307 0.1503 0.4920 0.034 Uiso calc R 1 . .
H H10B 0.3653 0.2309 0.4940 0.034 Uiso calc R 1 . .
C C11 0.3860(2) 0.19632(8) 0.29825(16) 0.0244(4) Uani d . 1 . .
C C7 0.2791(2) 0.03531(9) 0.37574(16) 0.0279(4) Uani d . 1 . .
H H7 0.3916 0.0462 0.4322 0.033 Uiso calc R 1 . .
C C8 0.1391(2) 0.07785(9) 0.43676(17) 0.0294(4) Uani d . 1 . .
H H13A 0.0269 0.0690 0.3805 0.035 Uiso calc R 1 . .
H H13B 0.1342 0.0586 0.5270 0.035 Uiso calc R 1 . .
C C12 0.3533(3) 0.12064(9) -0.18269(17) 0.0296(4) Uani d . 1 . .
H H12C 0.4006 0.1690 -0.1770 0.044 Uiso calc R 1 . .
H H12B 0.2445 0.1203 -0.2443 0.044 Uiso calc R 1 . .
H H12A 0.4332 0.0880 -0.2156 0.044 Uiso calc R 1 . .
C C9 0.1675(2) 0.15840(9) 0.44834(17) 0.0304(4) Uani d . 1 . .
C C15 0.2465(3) -0.04610(9) 0.38933(18) 0.0344(4) Uani d . 1 . .
H H15B 0.1345 -0.0583 0.3384 0.052 Uiso calc R 1 . .
H H15A 0.2495 -0.0581 0.4838 0.052 Uiso calc R 1 . .
H H15C 0.3349 -0.0731 0.3544 0.052 Uiso calc R 1 . .
C C16 0.2815(3) 0.26390(9) 0.23925(19) 0.0398(5) Uani d . 1 . .
H H16A 0.3121 0.2761 0.1523 0.060 Uiso calc R 1 . .
H H16B 0.3081 0.3042 0.3008 0.060 Uiso calc R 1 . .
H H16C 0.1593 0.2534 0.2280 0.060 Uiso calc R 1 . .
C C17 0.5811(3) 0.21235(11) 0.3114(2) 0.0401(5) Uani d . 1 . .
H H17A 0.6462 0.1694 0.3420 0.060 Uiso calc R 1 . .
H H17B 0.6121 0.2509 0.3762 0.060 Uiso calc R 1 . .
H H17C 0.6072 0.2268 0.2242 0.060 Uiso calc R 1 . .
O O1 0.0495(2) 0.19936(8) 0.45978(19) 0.0569(5) Uani d . 1 . .
O O2 0.2338(2) -0.01978(7) -0.23812(13) 0.0451(4) Uani d . 1 . .

loop_
_atom_site_aniso_label
_atom_site_aniso_U_11
_atom_site_aniso_U_22
_atom_site_aniso_U_33
_atom_site_aniso_U_12
_atom_site_aniso_U_13
_atom_site_aniso_U_23
C1 0.0204(8) 0.0162(6) 0.0213(7) 0.0013(6) 0.0047(6) -0.0012(5)
C3 0.0206(8) 0.0216(7) 0.0201(7) 0.0008(6) 0.0053(6) 0.0008(6)
C4 0.0216(8) 0.0197(7) 0.0206(7) 0.0009(6) 0.0056(6) -0.0023(6)
C5 0.0305(9) 0.0162(7) 0.0246(8) -0.0016(6) 0.0110(6) -0.0008(6)
C6 0.0284(8) 0.0181(7) 0.0207(7) -0.0003(6) 0.0100(6) -0.0007(6)
C2 0.0233(8) 0.0158(7) 0.0240(8) -0.0002(6) 0.0065(6) 0.0019(5)
C13 0.0299(9) 0.0236(7) 0.0255(8) 0.0000(6) 0.0065(7) -0.0034(6)
C14 0.0380(10) 0.0216(8) 0.0309(9) -0.0030(7) 0.0088(8) -0.0075(6)
C10 0.0407(10) 0.0212(7) 0.0209(8) 0.0002(7) 0.0023(7) -0.0041(6)
C11 0.0336(9) 0.0166(7) 0.0231(8) -0.0007(6) 0.0056(7) -0.0023(6)
C7 0.0406(10) 0.0226(7) 0.0227(8) -0.0006(7) 0.0118(7) -0.0004(6)
C8 0.0383(10) 0.0308(9) 0.0215(8) -0.0040(7) 0.0118(7) -0.0031(6)
C12 0.0415(10) 0.0265(8) 0.0225(8) -0.0031(7) 0.0104(7) 0.0019(6)
C9 0.0420(11) 0.0297(8) 0.0218(8) 0.0067(7) 0.0115(7) -0.0022(6)
C15 0.0477(11) 0.0278(8) 0.0305(9) 0.0021(8) 0.0150(8) 0.0045(7)
C16 0.0705(14) 0.0206(8) 0.0293(9) 0.0125(8) 0.0109(9) -0.0009(7)
C17 0.0399(11) 0.0412(10) 0.0392(10) -0.0167(9) 0.0065(8) -0.0103(8)
O1 0.0600(10) 0.0397(8) 0.0797(12) 0.0175(7) 0.0368(9) -0.0021(7)
O2 0.0778(11) 0.0364(7) 0.0217(6) -0.0148(7) 0.0099(6) -0.0065(5)

loop_
_atom_type_symbol
_atom_type_description
_atom_type_scat_dispersion_real
_atom_type_scat_dispersion_imag
_atom_type_scat_source
C C 0.0033 0.0016 'International Tables Vol C Tables 4.2.6.8 and 6.1.1.4'
H H 0.0000 0.0000 'International Tables Vol C Tables 4.2.6.8 and 6.1.1.4'
O O 0.0106 0.0060 'International Tables Vol C Tables 4.2.6.8 and 6.1.1.4'

loop_
_geom_angle_atom_site_label_1
_geom_angle_atom_site_label_2
_geom_angle_atom_site_label_3
_geom_angle_site_symmetry_1
_geom_angle_site_symmetry_3
_geom_angle
_geom_angle_publ_flag
C2 C1 C6 . . 117.47(13) ?
C2 C1 C11 . . 115.01(12) ?
C6 C1 C11 . . 127.49(13) ?
C2 C3 C4 . . 117.42(13) ?
C2 C3 C12 . . 117.90(14) ?
C4 C3 C12 . . 124.68(14) ?
C5 C4 C3 . . 118.18(13) ?
C5 C4 C13 . . 119.40(13) ?
C3 C4 C13 . . 122.41(13) ?
C4 C5 C6 . . 124.41(14) ?
C4 C5 H5 . . 117.8 ?
C6 C5 H5 . . 117.8 ?
C5 C6 C1 . . 117.48(13) ?
C5 C6 C7 . . 118.96(13) ?
C1 C6 C7 . . 123.50(13) ?
C3 C2 C1 . . 124.97(14) ?
C3 C2 H2 . . 117.5 ?
C1 C2 H2 . . 117.5 ?
O2 C13 C4 . . 121.39(15) ?
O2 C13 C14 . . 119.23(14) ?
C4 C13 C14 . . 119.37(14) ?
C13 C14 H14C . . 109.5 ?
C13 C14 H14B . . 109.5 ?
H14C C14 H14B . . 109.5 ?
C13 C14 H14A . . 109.5 ?
H14C C14 H14A . . 109.5 ?
H14B C14 H14A . . 109.5 ?
C9 C10 C11 . . 113.10(14) ?
C9 C10 H10A . . 109.0 ?
C11 C10 H10A . . 109.0 ?
C9 C10 H10B . . 109.0 ?
C11 C10 H10B . . 109.0 ?
H10A C10 H10B . . 107.8 ?
C17 C11 C1 . . 108.73(13) ?
C17 C11 C16 . . 109.32(15) ?
C1 C11 C16 . . 108.79(14) ?
C17 C11 C10 . . 106.74(14) ?
C1 C11 C10 . . 116.12(12) ?
C16 C11 C10 . . 106.99(13) ?
C15 C7 C6 . . 114.81(13) ?
C15 C7 C8 . . 108.73(14) ?
C6 C7 C8 . . 111.27(13) ?
C15 C7 H7 . . 107.2 ?
C6 C7 H7 . . 107.2 ?
C8 C7 H7 . . 107.2 ?
C9 C8 C7 . . 115.09(14) ?
C9 C8 H13A . . 108.5 ?
C7 C8 H13A . . 108.5 ?
C9 C8 H13B . . 108.5 ?
C7 C8 H13B . . 108.5 ?
H13A C8 H13B . . 107.5 ?
C3 C12 H12C . . 109.5 ?
C3 C12 H12B . . 109.5 ?
H12C C12 H12B . . 109.5 ?
C3 C12 H12A . . 109.5 ?
H12C C12 H12A . . 109.5 ?
H12B C12 H12A . . 109.5 ?
O1 C9 C10 . . 122.13(16) ?
O1 C9 C8 . . 121.14(18) ?
C10 C9 C8 . . 116.73(15) ?
C7 C15 H15B . . 109.5 ?
C7 C15 H15A . . 109.5 ?
H15B C15 H15A . . 109.5 ?
C7 C15 H15C . . 109.5 ?
H15B C15 H15C . . 109.5 ?
H15A C15 H15C . . 109.5 ?
C11 C16 H16A . . 109.5 ?
C11 C16 H16B . . 109.5 ?
H16A C16 H16B . . 109.5 ?
C11 C16 H16C . . 109.5 ?
H16A C16 H16C . . 109.5 ?
H16B C16 H16C . . 109.5 ?
C11 C17 H17A . . 109.5 ?
C11 C17 H17B . . 109.5 ?
H17A C17 H17B . . 109.5 ?
C11 C17 H17C . . 109.5 ?
H17A C17 H17C . . 109.5 ?
H17B C17 H17C . . 109.5 ?

loop_
_geom_bond_atom_site_label_1
_geom_bond_atom_site_label_2
_geom_bond_site_symmetry_2
_geom_bond_distance
_geom_bond_publ_flag
C1 C2 . 1.402(2) ?
C1 C6 . 1.412(2) ?
C1 C11 . 1.545(2) ?
C3 C2 . 1.387(2) ?
C3 C4 . 1.407(2) ?
C3 C12 . 1.508(2) ?
C4 C5 . 1.396(2) ?
C4 C13 . 1.498(2) ?
C5 C6 . 1.398(2) ?
C5 H5 . 0.9300 ?
C6 C7 . 1.535(2) ?
C2 H2 . 0.9300 ?
C13 O2 . 1.217(2) ?
C13 C14 . 1.510(2) ?
C14 H14C . 0.9600 ?
C14 H14B . 0.9600 ?
C14 H14A . 0.9600 ?
C10 C9 . 1.497(3) ?
C10 C11 . 1.549(2) ?
C10 H10A . 0.9700 ?
C10 H10B . 0.9700 ?
C11 C17 . 1.534(3) ?
C11 C16 . 1.546(2) ?
C7 C15 . 1.527(2) ?
C7 C8 . 1.547(2) ?
C7 H7 . 0.9800 ?
C8 C9 . 1.498(2) ?
C8 H13A . 0.9700 ?
C8 H13B . 0.9700 ?
C12 H12C . 0.9600 ?
C12 H12B . 0.9600 ?
C12 H12A . 0.9600 ?
C9 O1 . 1.209(2) ?
C15 H15B . 0.9600 ?
C15 H15A . 0.9600 ?
C15 H15C . 0.9600 ?
C16 H16A . 0.9600 ?
C16 H16B . 0.9600 ?
C16 H16C . 0.9600 ?
C17 H17A . 0.9600 ?
C17 H17B . 0.9600 ?
C17 H17C . 0.9600 ?
